data_4506346
loop_
_publ_author_name
'Lu, Wen-Guan'
'Zhong, Di-Chang'
'Jiang, Long'
'Lu, Tong-Bu'

_publ_section_title
;
 Lanthanide Coordination Polymers Constructed from
 Imidazole-4,5-Dicarboxylate and Sulfate: Syntheses, Structural Diversity,
 and Photoluminescent Properties
;
_journal_issue 7
_journal_name_full 'Crystal Growth &amp; Design'
_journal_page_first 3675
_journal_paper_doi 10.1021/cg300476e
_journal_volume 12
_journal_year 2012
_chemical_formula_sum 'C10 H16 N4 O18 S Sm2'
_chemical_formula_weight 813.03
_chemical_name_systematic
; 
 ? 
;
_space_group_IT_number 14
_symmetry_cell_setting monoclinic
_symmetry_space_group_name_Hall '-P 2ybc'
_symmetry_space_group_name_H-M 'P 1 21/c 1'
_atom_sites_solution_hydrogens geom
_atom_sites_solution_primary direct
_atom_sites_solution_secondary difmap
_audit_creation_method SHELXL-97
_cell_angle_alpha 90.00
_cell_angle_beta 93.172(3)
_cell_angle_gamma 90.00
_cell_formula_units_Z 4
_cell_length_a 6.4022(2)
_cell_length_b 21.3894(7)
_cell_length_c 14.1932(5)
_cell_measurement_reflns_used 320
_cell_measurement_temperature 123(2)
_cell_measurement_theta_max 26.98
_cell_measurement_theta_min 1.80
_cell_volume 1940.63(11)
_computing_cell_refinement 'Bruker FRAMBO'
_computing_data_collection 'Bruker FRAMBO'
_computing_data_reduction 'Bruker SAINT'
_computing_molecular_graphics 'Bruker SHELXTL'
_computing_publication_material 'Bruker SHELXTL'
_computing_structure_refinement 'SHELXL-97 (Sheldrick, 1997)'
_computing_structure_solution 'SHELXS-97 (Sheldrick, 1990)'
_diffrn_ambient_temperature 123(2)
_diffrn_measured_fraction_theta_full 0.998
_diffrn_measured_fraction_theta_max 0.998
_diffrn_measurement_device_type 'multiwire proportional'
_diffrn_measurement_method 'phi and omega scans'
_diffrn_radiation_monochromator graphite
_diffrn_radiation_source 'fine-focus sealed tube'
_diffrn_radiation_type MoK\a
_diffrn_radiation_wavelength 0.71073
_diffrn_reflns_av_R_equivalents 0.0364
_diffrn_reflns_av_sigmaI/netI 0.0537
_diffrn_reflns_limit_h_max 7
_diffrn_reflns_limit_h_min -8
_diffrn_reflns_limit_k_max 27
_diffrn_reflns_limit_k_min -26
_diffrn_reflns_limit_l_max 13
_diffrn_reflns_limit_l_min -18
_diffrn_reflns_number 9875
_diffrn_reflns_theta_full 27.00
_diffrn_reflns_theta_max 27.00
_diffrn_reflns_theta_min 3.19
_diffrn_standards_interval_count 0
_diffrn_standards_interval_time 0
_diffrn_standards_number 0
_exptl_absorpt_coefficient_mu 6.208
_exptl_absorpt_correction_T_max 0.6365
_exptl_absorpt_correction_T_min 0.5229
_exptl_absorpt_correction_type multi-scan
_exptl_absorpt_process_details SADABS
_exptl_crystal_colour colorless
_exptl_crystal_density_diffrn 2.783
_exptl_crystal_density_method 'not measured'
_exptl_crystal_description block
_exptl_crystal_F_000 1552
_exptl_crystal_size_max 0.12
_exptl_crystal_size_mid 0.10
_exptl_crystal_size_min 0.08
_refine_diff_density_max 0.765
_refine_diff_density_min -0.776
_refine_diff_density_rms 0.187
_refine_ls_extinction_method none
_refine_ls_goodness_of_fit_ref 0.998
_refine_ls_hydrogen_treatment mixed
_refine_ls_matrix_type full
_refine_ls_number_parameters 352
_refine_ls_number_reflns 4228
_refine_ls_number_restraints 18
_refine_ls_restrained_S_all 0.996
_refine_ls_R_factor_all 0.0424
_refine_ls_R_factor_gt 0.0288
_refine_ls_shift/su_max 0.002
_refine_ls_shift/su_mean 0.000
_refine_ls_structure_factor_coef Fsqd
_refine_ls_weighting_details 'calc w=1/[\s^2^(Fo^2^)+(0.0115P)^2^+0.0000P] where P=(Fo^2^+2Fc^2^)/3'
_refine_ls_weighting_scheme calc
_refine_ls_wR_factor_gt 0.0446
_refine_ls_wR_factor_ref 0.0480
_reflns_number_gt 3484
_reflns_number_total 4228
_reflns_threshold_expression >2sigma(I)
_cod_data_source_file cg300476e_si_002.cif
_cod_data_source_block 0818_6
_cod_depositor_comments
;
The following automatic conversions were performed:

'_symmetry_cell_setting' value 'Monoclinic' changed to 'monoclinic'
according to /home/saulius/struct/CIF-dictionaries/cif_core.dic
dictionary named 'cif_core.dic' version 2.4.1 from 2010-06-29.

Automatic conversion script
Id: cif_fix_values 1891 2012-01-12 08:04:46Z andrius 
;
_cod_original_sg_symbol_H-M P2(1)/c
_cod_database_code 4506346

loop_
_symmetry_equiv_pos_as_xyz
'x, y, z'
'-x, y+1/2, -z+1/2'
'-x, -y, -z'
'x, -y-1/2, z-1/2'

loop_
_atom_site_label
_atom_site_type_symbol
_atom_site_fract_x
_atom_site_fract_y
_atom_site_fract_z
_atom_site_U_iso_or_equiv
_atom_site_adp_type
_atom_site_occupancy
_atom_site_symmetry_multiplicity
_atom_site_calc_flag
_atom_site_refinement_flags
Sm1 Sm 0.72210(4) 0.609034(10) 0.602308(16) 0.00701(6) Uani 1 1 d .
Sm2 Sm 0.75071(4) 0.377498(10) 0.826574(16) 0.00739(6) Uani 1 1 d .
S1 S 0.49419(19) 0.46249(5) 0.62216(8) 0.0096(2) Uani 1 1 d .
O8 O 0.5241(5) 0.60220(14) 0.9067(2) 0.0170(8) Uani 1 1 d .
O7 O 0.5928(5) 0.60023(14) 0.7547(2) 0.0124(7) Uani 1 1 d .
O12 O 0.4591(5) 0.41732(14) 0.5442(2) 0.0143(7) Uani 1 1 d .
O9 O 0.6939(5) 0.49525(14) 0.6125(2) 0.0171(8) Uani 1 1 d .
O11 O 0.3242(6) 0.50813(17) 0.6203(2) 0.0297(10) Uani 1 1 d .
N4 N 0.4136(6) 0.72492(16) 0.9016(2) 0.0079(8) Uani 1 1 d .
H4 H 0.4257 0.7097 0.9593 0.009 Uiso 1 1 calc R
O10 O 0.5024(5) 0.42808(14) 0.7127(2) 0.0156(8) Uani 1 1 d .
C10 C 0.5270(7) 0.6271(2) 0.8270(3) 0.0088(10) Uani 1 1 d .
C8 C 0.3594(7) 0.7834(2) 0.8781(3) 0.0115(10) Uani 1 1 d .
H8 H 0.3278 0.8148 0.9223 0.014 Uiso 1 1 calc R
C9 C 0.4476(7) 0.6923(2) 0.8194(3) 0.0074(10) Uani 1 1 d .
O6 O 0.4394(5) 0.67936(13) 0.6025(2) 0.0098(7) Uani 1 1 d .
N3 N 0.3550(6) 0.79205(16) 0.7864(3) 0.0088(8) Uani 1 1 d .
O5W O 0.4307(6) 0.39564(15) 0.9011(2) 0.0183(8) Uani 1 1 d D
O4W O 0.7781(6) 0.48959(14) 0.8721(2) 0.0162(8) Uani 1 1 d D
C6 C 0.4072(7) 0.7307(2) 0.6431(3) 0.0094(10) Uani 1 1 d .
C7 C 0.4092(7) 0.7346(2) 0.7488(3) 0.0089(10) Uani 1 1 d .
O1 O 0.8660(5) 0.70541(13) 0.6780(2) 0.0097(7) Uani 1 1 d .
O5 O 0.3711(5) 0.78169(13) 0.6001(2) 0.0103(7) Uani 1 1 d .
O4 O 1.0200(5) 0.88069(14) 0.3720(2) 0.0174(8) Uani 1 1 d .
N2 N 0.8939(6) 0.76011(16) 0.3766(2) 0.0084(8) Uani 1 1 d .
H2 H 0.9058 0.7745 0.3190 0.010 Uiso 1 1 calc R
C5 C 1.0191(7) 0.8575(2) 0.4522(3) 0.0089(10) Uani 1 1 d .
N1 N 0.8288(6) 0.69518(16) 0.4917(2) 0.0074(8) Uani 1 1 d .
C2 C 0.8939(7) 0.75175(19) 0.5300(3) 0.0071(9) Uani 1 1 d .
C1 C 0.9110(7) 0.7556(2) 0.6352(3) 0.0094(10) Uani 1 1 d .
C4 C 0.9360(7) 0.7927(2) 0.4586(3) 0.0072(9) Uani 1 1 d .
C3 C 0.8313(7) 0.7024(2) 0.3996(3) 0.0094(10) Uani 1 1 d .
H3 H 0.7935 0.6708 0.3550 0.011 Uiso 1 1 calc R
O2 O 0.9608(5) 0.80530(13) 0.6775(2) 0.0105(7) Uani 1 1 d .
O1W O 1.0122(6) 0.57182(15) 0.5067(2) 0.0190(8) Uani 1 1 d D
O3 O 1.0844(5) 0.88473(13) 0.5274(2) 0.0127(7) Uani 1 1 d .
O2W O 1.0211(5) 0.57325(17) 0.7022(2) 0.0204(8) Uani 1 1 d D
O3W O 1.0115(6) 0.42613(15) 0.7259(3) 0.0250(9) Uani 1 1 d D
O6W O 0.2459(6) 0.50319(16) 0.9281(3) 0.0269(9) Uani 1 1 d D
H6A H 0.122(3) 0.514(2) 0.909(4) 0.040 Uiso 1 1 d D
H5A H 0.442(9) 0.385(2) 0.9593(12) 0.040 Uiso 1 1 d D
H1A H 0.932(6) 0.554(2) 0.465(3) 0.040 Uiso 1 1 d D
H6B H 0.329(5) 0.5339(16) 0.920(4) 0.040 Uiso 1 1 d D
H5B H 0.365(8) 0.4306(14) 0.896(3) 0.040 Uiso 1 1 d D
H3A H 1.141(3) 0.426(2) 0.744(4) 0.040 Uiso 1 1 d D
H1B H 1.112(6) 0.5468(19) 0.523(4) 0.040 Uiso 1 1 d D
H4A H 0.718(8) 0.5198(18) 0.841(3) 0.040 Uiso 1 1 d D
H4B H 0.755(9) 0.495(2) 0.9307(10) 0.040 Uiso 1 1 d D
H2A H 1.138(4) 0.559(2) 0.685(3) 0.040 Uiso 1 1 d D
H2B H 1.041(7) 0.589(2) 0.7575(18) 0.040 Uiso 1 1 d D
H3B H 0.969(7) 0.4641(9) 0.722(4) 0.040 Uiso 1 1 d D

loop_
_atom_site_aniso_label
_atom_site_aniso_U_11
_atom_site_aniso_U_22
_atom_site_aniso_U_33
_atom_site_aniso_U_23
_atom_site_aniso_U_13
_atom_site_aniso_U_12
Sm1 0.00909(13) 0.00683(12) 0.00503(12) -0.00044(9) -0.00024(9) 0.00047(9)
Sm2 0.00992(13) 0.00625(12) 0.00592(12) 0.00016(9) -0.00025(9) 0.00065(9)
S1 0.0119(6) 0.0101(6) 0.0064(5) 0.0003(5) -0.0013(5) 0.0017(5)
O8 0.022(2) 0.0153(19) 0.0141(18) 0.0073(14) 0.0047(16) 0.0057(14)
O7 0.0143(19) 0.0124(17) 0.0108(17) -0.0008(14) 0.0029(15) 0.0018(13)
O12 0.024(2) 0.0107(17) 0.0074(16) -0.0012(14) -0.0042(15) -0.0017(15)
O9 0.021(2) 0.0124(18) 0.0169(18) 0.0002(14) -0.0038(16) -0.0088(14)
O11 0.032(3) 0.042(2) 0.0152(19) -0.0021(17) -0.0023(18) 0.0257(19)
N4 0.012(2) 0.008(2) 0.0035(19) 0.0016(15) 0.0003(16) -0.0010(15)
O10 0.020(2) 0.0171(18) 0.0097(17) 0.0039(14) -0.0016(15) 0.0002(14)
C10 0.006(2) 0.011(2) 0.010(2) 0.001(2) 0.0003(19) 0.0000(18)
C8 0.010(3) 0.013(3) 0.012(2) 0.000(2) 0.001(2) 0.0011(19)
C9 0.008(2) 0.012(2) 0.003(2) -0.0044(18) 0.0017(19) -0.0015(18)
O6 0.0134(19) 0.0089(17) 0.0070(16) -0.0028(13) -0.0014(14) 0.0039(13)
N3 0.010(2) 0.008(2) 0.0079(19) -0.0017(16) -0.0024(17) -0.0028(15)
O5W 0.020(2) 0.0135(19) 0.0217(19) 0.0025(15) 0.0091(17) 0.0057(15)
O4W 0.023(2) 0.0084(18) 0.0175(19) -0.0005(14) 0.0010(17) 0.0046(14)
C6 0.004(2) 0.012(2) 0.012(2) -0.005(2) -0.002(2) -0.0012(18)
C7 0.007(2) 0.011(2) 0.009(2) -0.0032(19) 0.004(2) 0.0006(18)
O1 0.0152(19) 0.0087(16) 0.0054(16) 0.0015(13) 0.0010(14) -0.0040(13)
O5 0.0145(19) 0.0083(16) 0.0082(16) 0.0030(13) 0.0020(14) 0.0021(13)
O4 0.027(2) 0.0161(18) 0.0086(17) 0.0073(14) -0.0018(15) -0.0044(15)
N2 0.009(2) 0.012(2) 0.0039(18) -0.0001(16) -0.0016(16) 0.0014(16)
C5 0.005(2) 0.011(2) 0.010(2) -0.0008(19) -0.0018(19) 0.0019(18)
N1 0.009(2) 0.008(2) 0.0046(19) -0.0006(15) -0.0001(16) -0.0006(15)
C2 0.006(2) 0.005(2) 0.010(2) 0.0008(18) 0.0001(19) -0.0019(17)
C1 0.004(2) 0.016(3) 0.008(2) -0.002(2) -0.0016(19) 0.0027(18)
C4 0.003(2) 0.012(2) 0.006(2) 0.0009(19) -0.0006(19) 0.0002(17)
C3 0.009(3) 0.009(2) 0.010(2) -0.0024(19) -0.001(2) -0.0017(18)
O2 0.0147(19) 0.0084(16) 0.0080(16) -0.0036(13) -0.0021(14) -0.0044(13)
O1W 0.020(2) 0.020(2) 0.0167(19) -0.0009(15) 0.0009(16) 0.0110(15)
O3 0.021(2) 0.0044(16) 0.0127(17) 0.0002(13) -0.0045(15) -0.0032(13)
O2W 0.014(2) 0.036(2) 0.0116(18) -0.0141(16) -0.0012(16) 0.0080(16)
O3W 0.028(2) 0.0144(19) 0.034(2) 0.0009(17) 0.012(2) 0.0021(16)
O6W 0.024(2) 0.020(2) 0.037(2) 0.0018(17) 0.005(2) 0.0079(17)

loop_
_atom_type_symbol
_atom_type_description
_atom_type_scat_dispersion_real
_atom_type_scat_dispersion_imag
_atom_type_scat_source
C C 0.0033 0.0016 'International Tables Vol C Tables 4.2.6.8 and 6.1.1.4'
H H 0.0000 0.0000 'International Tables Vol C Tables 4.2.6.8 and 6.1.1.4'
N N 0.0061 0.0033 'International Tables Vol C Tables 4.2.6.8 and 6.1.1.4'
O O 0.0106 0.0060 'International Tables Vol C Tables 4.2.6.8 and 6.1.1.4'
S S 0.1246 0.1234 'International Tables Vol C Tables 4.2.6.8 and 6.1.1.4'
Sm Sm -0.1638 3.4418 'International Tables Vol C Tables 4.2.6.8 and 6.1.1.4'

loop_
_geom_angle_atom_site_label_1
_geom_angle_atom_site_label_2
_geom_angle_atom_site_label_3
_geom_angle
_geom_angle_site_symmetry_1
_geom_angle_site_symmetry_3
O6 Sm1 O7 75.04(10) . .
O6 Sm1 O12 79.37(10) . 3_666
O7 Sm1 O12 126.78(11) . 3_666
O6 Sm1 O2W 141.09(10) . .
O7 Sm1 O2W 75.34(11) . .
O12 Sm1 O2W 139.29(11) 3_666 .
O6 Sm1 O9 125.22(11) . .
O7 Sm1 O9 80.55(10) . .
O12 Sm1 O9 77.49(10) 3_666 .
O2W Sm1 O9 73.23(12) . .
O6 Sm1 O1 74.66(10) . .
O7 Sm1 O1 79.07(10) . .
O12 Sm1 O1 136.35(10) 3_666 .
O2W Sm1 O1 75.42(11) . .
O9 Sm1 O1 145.98(10) . .
O6 Sm1 O1W 143.27(11) . .
O7 Sm1 O1W 141.43(11) . .
O12 Sm1 O1W 77.95(12) 3_666 .
O2W Sm1 O1W 68.40(11) . .
O9 Sm1 O1W 76.93(11) . .
O1 Sm1 O1W 103.39(11) . .
O6 Sm1 N1 76.72(11) . .
O7 Sm1 N1 137.99(11) . .
O12 Sm1 N1 76.55(11) 3_666 .
O2W Sm1 N1 110.94(12) . .
O9 Sm1 N1 141.46(11) . .
O1 Sm1 N1 63.78(10) . .
O1W Sm1 N1 70.16(11) . .
O3 Sm2 O5W 87.23(12) 2_746 .
O3 Sm2 O2 75.41(10) 2_746 2_746
O5W Sm2 O2 142.33(11) . 2_746
O3 Sm2 O5 79.19(10) 2_746 2_646
O5W Sm2 O5 69.27(11) . 2_646
O2 Sm2 O5 74.70(10) 2_746 2_646
O3 Sm2 O10 145.05(10) 2_746 .
O5W Sm2 O10 71.35(11) . .
O2 Sm2 O10 137.36(10) 2_746 .
O5 Sm2 O10 116.07(11) 2_646 .
O3 Sm2 O3W 101.66(13) 2_746 .
O5W Sm2 O3W 143.77(11) . .
O2 Sm2 O3W 73.40(11) 2_746 .
O5 Sm2 O3W 146.69(11) 2_646 .
O10 Sm2 O3W 82.42(12) . .
O3 Sm2 O4W 71.08(11) 2_746 .
O5W Sm2 O4W 77.19(11) . .
O2 Sm2 O4W 125.50(11) 2_746 .
O5 Sm2 O4W 135.81(10) 2_646 .
O10 Sm2 O4W 77.28(11) . .
O3W Sm2 O4W 72.89(11) . .
O3 Sm2 N3 136.74(11) 2_746 2_646
O5W Sm2 N3 101.21(12) . 2_646
O2 Sm2 N3 72.35(11) 2_746 2_646
O5 Sm2 N3 65.08(11) 2_646 2_646
O10 Sm2 N3 75.97(11) . 2_646
O3W Sm2 N3 95.98(12) . 2_646
O4W Sm2 N3 152.16(11) . 2_646
O11 S1 O9 109.3(2) . .
O11 S1 O12 110.0(2) . .
O9 S1 O12 109.82(19) . .
O11 S1 O10 109.8(2) . .
O9 S1 O10 109.2(2) . .
O12 S1 O10 108.76(18) . .
C10 O7 Sm1 148.4(3) . .
S1 O12 Sm1 148.4(2) . 3_666
S1 O9 Sm1 123.15(19) . .
C8 N4 C9 108.2(4) . .
C8 N4 H4 125.9 . .
C9 N4 H4 125.9 . .
S1 O10 Sm2 141.4(2) . .
O8 C10 O7 124.0(4) . .
O8 C10 C9 116.3(4) . .
O7 C10 C9 119.6(4) . .
N3 C8 N4 111.8(4) . .
N3 C8 H8 124.1 . .
N4 C8 H8 124.1 . .
C7 C9 N4 104.7(4) . .
C7 C9 C10 136.4(4) . .
N4 C9 C10 118.7(4) . .
C6 O6 Sm1 134.5(3) . .
C8 N3 C7 105.3(4) . .
C8 N3 Sm2 136.8(3) . 2_656
C7 N3 Sm2 117.7(3) . 2_656
Sm2 O5W H5A 111(4) . .
Sm2 O5W H5B 122(4) . .
H5A O5W H5B 108.6(17) . .
Sm2 O4W H4A 125(4) . .
Sm2 O4W H4B 111(3) . .
H4A O4W H4B 107.5(17) . .
O6 C6 O5 124.0(4) . .
O6 C6 C7 120.8(4) . .
O5 C6 C7 115.2(4) . .
C9 C7 N3 110.1(4) . .
C9 C7 C6 133.5(4) . .
N3 C7 C6 116.3(4) . .
C1 O1 Sm1 125.6(3) . .
C6 O5 Sm2 124.8(3) . 2_656
C3 N2 C4 107.9(4) . .
C3 N2 H2 126.1 . .
C4 N2 H2 126.1 . .
O4 C5 O3 124.8(4) . .
O4 C5 C4 116.6(4) . .
O3 C5 C4 118.6(4) . .
C3 N1 C2 105.5(4) . .
C3 N1 Sm1 135.9(3) . .
C2 N1 Sm1 118.5(3) . .
C4 C2 N1 109.5(4) . .
C4 C2 C1 133.9(4) . .
N1 C2 C1 116.5(4) . .
O2 C1 O1 123.0(4) . .
O2 C1 C2 121.9(4) . .
O1 C1 C2 115.1(4) . .
N2 C4 C2 105.4(4) . .
N2 C4 C5 118.4(4) . .
C2 C4 C5 136.2(4) . .
N1 C3 N2 111.7(4) . .
N1 C3 H3 124.1 . .
N2 C3 H3 124.1 . .
C1 O2 Sm2 135.0(3) . 2_756
Sm1 O1W H1A 95(4) . .
Sm1 O1W H1B 128(4) . .
H1A O1W H1B 108.8(17) . .
C5 O3 Sm2 148.2(3) . 2_756
Sm1 O2W H2A 128(3) . .
Sm1 O2W H2B 119(3) . .
H2A O2W H2B 108.3(17) . .
Sm2 O3W H3A 120(4) . .
Sm2 O3W H3B 103(4) . .
H3A O3W H3B 108.8(17) . .
H6A O6W H6B 108.2(17) . .

loop_
_geom_bond_atom_site_label_1
_geom_bond_atom_site_label_2
_geom_bond_distance
_geom_bond_site_symmetry_2
Sm1 O6 2.354(3) .
Sm1 O7 2.366(3) .
Sm1 O12 2.392(3) 3_666
Sm1 O2W 2.441(3) .
Sm1 O9 2.445(3) .
Sm1 O1 2.478(3) .
Sm1 O1W 2.491(3) .
Sm1 N1 2.539(3) .
Sm2 O3 2.278(3) 2_746
Sm2 O5W 2.389(3) .
Sm2 O2 2.410(3) 2_746
Sm2 O5 2.446(3) 2_646
Sm2 O10 2.455(3) .
Sm2 O3W 2.485(4) .
Sm2 O4W 2.487(3) .
Sm2 N3 2.500(4) 2_646
S1 O11 1.461(3) .
S1 O9 1.471(3) .
S1 O12 1.476(3) .
S1 O10 1.479(3) .
O8 C10 1.251(5) .
O7 C10 1.269(5) .
O12 Sm1 2.392(3) 3_666
N4 C8 1.335(5) .
N4 C9 1.387(5) .
N4 H4 0.8800 .
C10 C9 1.485(6) .
C8 N3 1.314(5) .
C8 H8 0.9500 .
C9 C7 1.363(6) .
O6 C6 1.262(5) .
N3 C7 1.391(5) .
N3 Sm2 2.500(4) 2_656
O5W H5A 0.855(10) .
O5W H5B 0.857(10) .
O4W H4A 0.859(10) .
O4W H4B 0.861(10) .
C6 O5 1.266(5) .
C6 C7 1.501(6) .
O1 C1 1.275(5) .
O5 Sm2 2.446(3) 2_656
O4 C5 1.242(5) .
N2 C3 1.343(5) .
N2 C4 1.371(5) .
N2 H2 0.8800 .
C5 O3 1.267(5) .
C5 C4 1.490(6) .
N1 C3 1.316(5) .
N1 C2 1.382(5) .
C2 C4 1.376(6) .
C2 C1 1.493(6) .
C1 O2 1.253(5) .
C3 H3 0.9500 .
O2 Sm2 2.410(3) 2_756
O1W H1A 0.854(10) .
O1W H1B 0.857(10) .
O3 Sm2 2.278(3) 2_756
O2W H2A 0.858(10) .
O2W H2B 0.858(10) .
O3W H3A 0.855(10) .
O3W H3B 0.856(10) .
O6W H6A 0.856(10) .
O6W H6B 0.859(10) .

loop_
_geom_hbond_atom_site_label_D
_geom_hbond_atom_site_label_H
_geom_hbond_atom_site_label_A
_geom_hbond_distance_DH
_geom_hbond_distance_HA
_geom_hbond_distance_DA
_geom_hbond_angle_DHA
_geom_hbond_site_symmetry_A
N4 H4 O5 0.88 2.06 2.849(5) 149.3 4_576
N2 H2 O1 0.88 2.05 2.909(5) 165.4 4_575
O5W H5A O8 0.855(10) 1.92(2) 2.727(5) 157(5) 3_667
O1W H1A O11 0.854(10) 2.387(18) 3.222(5) 166(5) 3_666
O1W H1B O11 0.857(10) 2.06(2) 2.844(5) 153(5) 1_655
O2W H2A O11 0.858(10) 1.885(19) 2.703(5) 159(5) 1_655
O2W H2B O4 0.858(10) 1.763(14) 2.605(4) 167(5) 4_576
O4W H4A O8 0.859(10) 2.37(4) 2.962(4) 126(3) .
O4W H4B O6W 0.861(10) 2.004(14) 2.853(5) 168(5) 3_667
O5W H5B O6W 0.857(10) 1.799(19) 2.625(5) 161(4) .
O5W H5A O8 0.855(10) 1.92(2) 2.727(5) 157(5) 3_667
O6W H6B O8 0.859(10) 1.937(11) 2.795(5) 177(5) .

loop_
_geom_torsion_atom_site_label_1
_geom_torsion_atom_site_label_2
_geom_torsion_atom_site_label_3
_geom_torsion_atom_site_label_4
_geom_torsion
_geom_torsion_site_symmetry_1
_geom_torsion_site_symmetry_4
O6 Sm1 O7 C10 -44.5(6) . .
O12 Sm1 O7 C10 -108.5(6) 3_666 .
O2W Sm1 O7 C10 110.0(6) . .
O9 Sm1 O7 C10 -175.0(6) . .
O1 Sm1 O7 C10 32.4(6) . .
O1W Sm1 O7 C10 130.2(5) . .
N1 Sm1 O7 C10 4.8(6) . .
O11 S1 O12 Sm1 15.6(4) . 3_666
O9 S1 O12 Sm1 -104.7(4) . 3_666
O10 S1 O12 Sm1 135.9(3) . 3_666
O11 S1 O9 Sm1 2.4(3) . .
O12 S1 O9 Sm1 123.1(2) . .
O10 S1 O9 Sm1 -117.7(2) . .
O6 Sm1 O9 S1 -1.7(3) . .
O7 Sm1 O9 S1 62.4(2) . .
O12 Sm1 O9 S1 -68.8(2) 3_666 .
O2W Sm1 O9 S1 139.8(2) . .
O1 Sm1 O9 S1 116.2(2) . .
O1W Sm1 O9 S1 -149.1(2) . .
N1 Sm1 O9 S1 -117.4(2) . .
O11 S1 O10 Sm2 -147.7(3) . .
O9 S1 O10 Sm2 -27.9(4) . .
O12 S1 O10 Sm2 91.9(3) . .
O3 Sm2 O10 S1 107.6(3) 2_746 .
O5W Sm2 O10 S1 162.7(3) . .
O2 Sm2 O10 S1 -47.2(4) 2_746 .
O5 Sm2 O10 S1 -142.8(3) 2_646 .
O3W Sm2 O10 S1 8.0(3) . .
O4W Sm2 O10 S1 82.1(3) . .
N3 Sm2 O10 S1 -90.1(3) 2_646 .
Sm1 O7 C10 O8 -159.6(4) . .
Sm1 O7 C10 C9 20.3(8) . .
C9 N4 C8 N3 -0.1(5) . .
C8 N4 C9 C7 -0.3(5) . .
C8 N4 C9 C10 175.1(4) . .
O8 C10 C9 C7 -174.6(5) . .
O7 C10 C9 C7 5.5(8) . .
O8 C10 C9 N4 11.9(6) . .
O7 C10 C9 N4 -168.0(4) . .
O7 Sm1 O6 C6 69.5(4) . .
O12 Sm1 O6 C6 -157.6(4) 3_666 .
O2W Sm1 O6 C6 27.9(5) . .
O9 Sm1 O6 C6 136.1(4) . .
O1 Sm1 O6 C6 -13.1(4) . .
O1W Sm1 O6 C6 -105.0(4) . .
N1 Sm1 O6 C6 -79.1(4) . .
N4 C8 N3 C7 0.5(5) . .
N4 C8 N3 Sm2 173.9(3) . 2_656
Sm1 O6 C6 O5 118.1(4) . .
Sm1 O6 C6 C7 -62.1(6) . .
N4 C9 C7 N3 0.6(5) . .
C10 C9 C7 N3 -173.5(5) . .
N4 C9 C7 C6 -177.1(5) . .
C10 C9 C7 C6 8.8(10) . .
C8 N3 C7 C9 -0.7(5) . .
Sm2 N3 C7 C9 -175.6(3) 2_656 .
C8 N3 C7 C6 177.5(4) . .
Sm2 N3 C7 C6 2.6(5) 2_656 .
O6 C6 C7 C9 2.7(8) . .
O5 C6 C7 C9 -177.5(5) . .
O6 C6 C7 N3 -174.9(4) . .
O5 C6 C7 N3 4.9(6) . .
O6 Sm1 O1 C1 -76.0(3) . .
O7 Sm1 O1 C1 -153.3(4) . .
O12 Sm1 O1 C1 -20.4(4) 3_666 .
O2W Sm1 O1 C1 129.2(4) . .
O9 Sm1 O1 C1 152.5(3) . .
O1W Sm1 O1 C1 66.1(3) . .
N1 Sm1 O1 C1 6.5(3) . .
O6 C6 O5 Sm2 168.9(3) . 2_656
C7 C6 O5 Sm2 -10.9(5) . 2_656
O6 Sm1 N1 C3 -102.1(4) . .
O7 Sm1 N1 C3 -150.9(4) . .
O12 Sm1 N1 C3 -20.1(4) 3_666 .
O2W Sm1 N1 C3 117.9(4) . .
O9 Sm1 N1 C3 28.8(5) . .
O1 Sm1 N1 C3 178.7(5) . .
O1W Sm1 N1 C3 61.8(4) . .
O6 Sm1 N1 C2 74.0(3) . .
O7 Sm1 N1 C2 25.2(4) . .
O12 Sm1 N1 C2 156.1(3) 3_666 .
O2W Sm1 N1 C2 -65.9(3) . .
O9 Sm1 N1 C2 -155.1(3) . .
O1 Sm1 N1 C2 -5.2(3) . .
O1W Sm1 N1 C2 -122.1(3) . .
C3 N1 C2 C4 -0.3(5) . .
Sm1 N1 C2 C4 -177.5(3) . .
C3 N1 C2 C1 -178.3(4) . .
Sm1 N1 C2 C1 4.5(5) . .
Sm1 O1 C1 O2 171.6(3) . .
Sm1 O1 C1 C2 -6.6(5) . .
C4 C2 C1 O2 5.3(8) . .
N1 C2 C1 O2 -177.2(4) . .
C4 C2 C1 O1 -176.5(5) . .
N1 C2 C1 O1 1.0(6) . .
C3 N2 C4 C2 -0.4(5) . .
C3 N2 C4 C5 177.0(4) . .
N1 C2 C4 N2 0.4(5) . .
C1 C2 C4 N2 178.0(5) . .
N1 C2 C4 C5 -176.3(5) . .
C1 C2 C4 C5 1.3(9) . .
O4 C5 C4 N2 8.8(6) . .
O3 C5 C4 N2 -170.7(4) . .
O4 C5 C4 C2 -174.8(5) . .
O3 C5 C4 C2 5.7(8) . .
C2 N1 C3 N2 0.0(5) . .
Sm1 N1 C3 N2 176.5(3) . .
C4 N2 C3 N1 0.3(5) . .
O1 C1 O2 Sm2 127.4(4) . 2_756
C2 C1 O2 Sm2 -54.5(6) . 2_756
O4 C5 O3 Sm2 -144.1(4) . 2_756
C4 C5 O3 Sm2 35.4(8) . 2_756
